data_7229464
loop_
_publ_author_name
'Smolobochkin, A. V.'
'Gazizov, A. S.'
'Melyashova, A. S.'
'Voronina, J. K.'
'Strelnik, A. G.'
'Vatsadze, S. Z.'
'Burilov, A. R.'
'Pudovik, M. A.'
'Fedorova, O. A.'
'Sinyashin, O. G.'

_publ_section_title
;
 Tandem intramolecular cyclisation/1,3-aryl shift in
 N-(4,4-diethoxybutyl)-1-arylmethanimines (Kazan reaction): synthesis of
 3-benzylidene-1-pyrrolines
;
_journal_issue 80
_journal_name_full 'RSC Advances'
_journal_page_first 50955
_journal_paper_doi 10.1039/C7RA11216E
_journal_volume 7
_journal_year 2017
_chemical_formula_moiety 'C14 H14 F3 N O3'
_chemical_formula_sum 'C14 H14 F3 N O3'
_chemical_formula_weight 301.26
_chemical_name_common '(E)-4-(4-methoxybenzylidene)-3,4-dihydro-2H-pyrrol-1-ium 2,2,2-trifluoroacetate'
_chemical_name_systematic '(E)-4-(4-methoxybenzylidene)-3,4-dihydro-2H-pyrrol-1-ium 2,2,2-trifluoroacetate'
_space_group_IT_number 2
_symmetry_cell_setting triclinic
_symmetry_Int_Tables_number 2
_symmetry_space_group_name_Hall '-P 1'
_symmetry_space_group_name_H-M 'P -1'
_atom_sites_solution_hydrogens geom
_atom_sites_solution_primary direct
_atom_sites_solution_secondary difmap
_audit_creation_method SHELXL-97
_audit_update_record
;
2017-04-14 deposited with the CCDC.
2017-10-27 downloaded from the CCDC.
;
_cell_angle_alpha 115.086(7)
_cell_angle_beta 106.138(8)
_cell_angle_gamma 90.896(8)
_cell_formula_units_Z 2
_cell_length_a 7.961(5)
_cell_length_b 10.047(7)
_cell_length_c 10.047(7)
_cell_measurement_reflns_used 1951
_cell_measurement_temperature 296(2)
_cell_measurement_theta_max 29.06
_cell_measurement_theta_min 2.27
_cell_volume 690.8(8)
_computing_cell_refinement 'Bruker SAINT'
_computing_data_collection 'Bruker APEX2'
_computing_data_reduction 'Bruker SAINT'
_computing_molecular_graphics 'Bruker SHELXTL'
_computing_publication_material 'Bruker SHELXTL'
_computing_structure_refinement 'SHELXL-97 (Sheldrick, 2008)'
_computing_structure_solution 'SHELXS-97 (Sheldrick, 2008)'
_diffrn_ambient_temperature 296(2)
_diffrn_measured_fraction_theta_full 0.993
_diffrn_measured_fraction_theta_max 0.993
_diffrn_measurement_device_type 'Bruker APEX-II CCD'
_diffrn_measurement_method '\f and \w scans'
_diffrn_radiation_monochromator graphite
_diffrn_radiation_type MoK\a
_diffrn_radiation_wavelength 0.71073
_diffrn_reflns_av_R_equivalents 0.0224
_diffrn_reflns_av_sigmaI/netI 0.0303
_diffrn_reflns_limit_h_max 9
_diffrn_reflns_limit_h_min -9
_diffrn_reflns_limit_k_max 12
_diffrn_reflns_limit_k_min -12
_diffrn_reflns_limit_l_max 11
_diffrn_reflns_limit_l_min -12
_diffrn_reflns_number 6307
_diffrn_reflns_theta_full 25.99
_diffrn_reflns_theta_max 25.99
_diffrn_reflns_theta_min 2.27
_diffrn_source 'fine-focus sealed tube'
_exptl_absorpt_coefficient_mu 0.128
_exptl_absorpt_correction_T_max 0.9873
_exptl_absorpt_correction_T_min 0.9811
_exptl_absorpt_correction_type none
_exptl_crystal_colour rose
_exptl_crystal_density_diffrn 1.448
_exptl_crystal_density_method 'not measured'
_exptl_crystal_description prism
_exptl_crystal_F_000 312
_exptl_crystal_size_max 0.15
_exptl_crystal_size_mid 0.15
_exptl_crystal_size_min 0.10
_refine_diff_density_max 0.312
_refine_diff_density_min -0.335
_refine_diff_density_rms 0.055
_refine_ls_extinction_method none
_refine_ls_goodness_of_fit_ref 1.264
_refine_ls_hydrogen_treatment mixed
_refine_ls_matrix_type full
_refine_ls_number_parameters 194
_refine_ls_number_reflns 2698
_refine_ls_number_restraints 0
_refine_ls_restrained_S_all 1.264
_refine_ls_R_factor_all 0.0777
_refine_ls_R_factor_gt 0.0560
_refine_ls_shift/su_max 0.001
_refine_ls_shift/su_mean 0.000
_refine_ls_structure_factor_coef Fsqd
_refine_ls_weighting_details 'calc w=1/[\s^2^(Fo^2^)+(0.0976P)^2^+0.0000P] where P=(Fo^2^+2Fc^2^)/3'
_refine_ls_weighting_scheme calc
_refine_ls_wR_factor_gt 0.1688
_refine_ls_wR_factor_ref 0.1884
_reflns_number_gt 1901
_reflns_number_total 2698
_reflns_threshold_expression >2sigma(I)
_cod_data_source_file c7ra11216e2.cif
_cod_data_source_block s6_fin1
_cod_database_code 7229464

loop_
_symmetry_equiv_pos_as_xyz
'x, y, z'
'-x, -y, -z'

loop_
_atom_site_label
_atom_site_type_symbol
_atom_site_fract_x
_atom_site_fract_y
_atom_site_fract_z
_atom_site_U_iso_or_equiv
_atom_site_adp_type
_atom_site_occupancy
_atom_site_symmetry_multiplicity
_atom_site_calc_flag
_atom_site_refinement_flags
C6 C 0.1764(3) 1.0307(2) 0.4152(2) 0.0456(5) Uani 1 1 d .
H6 H 0.1098 1.0517 0.3364 0.055 Uiso 1 1 calc R
C7 C 0.1359(3) 0.8795(2) 0.3906(2) 0.0423(5) Uani 1 1 d .
O17 O 0.5435(3) 0.6636(2) 0.71662(19) 0.0727(6) Uani 1 1 d .
C3 C 0.2942(3) 1.1457(2) 0.5331(2) 0.0431(5) Uani 1 1 d .
N1 N 0.4347(3) 1.3816(2) 0.6526(2) 0.0524(5) Uani 1 1 d .
O13 O 0.0019(3) 0.44192(18) 0.3028(2) 0.0714(6) Uani 1 1 d .
C12 C 0.2144(3) 0.8225(2) 0.4944(3) 0.0498(6) Uani 1 1 d .
H12 H 0.2991 0.8847 0.5878 0.060 Uiso 1 1 calc R
F1 F 0.7417(3) 0.96881(17) 1.06939(18) 0.0966(7) Uani 1 1 d .
C4 C 0.4235(3) 1.1620(2) 0.6821(2) 0.0485(6) Uani 1 1 d .
H42 H 0.5091 1.0944 0.6622 0.058 Uiso 1 1 calc R
H41 H 0.3626 1.1422 0.7446 0.058 Uiso 1 1 calc R
C8 C 0.0092(3) 0.7817(2) 0.2531(2) 0.0482(6) Uani 1 1 d .
H8 H -0.0454 0.8166 0.1821 0.058 Uiso 1 1 calc R
C16 C 0.6143(3) 0.7289(2) 0.8590(3) 0.0503(6) Uani 1 1 d .
C11 C 0.1692(3) 0.6775(3) 0.4615(3) 0.0562(6) Uani 1 1 d .
H11 H 0.2244 0.6420 0.5317 0.067 Uiso 1 1 calc R
C10 C 0.0407(3) 0.5828(2) 0.3232(3) 0.0527(6) Uani 1 1 d .
O18 O 0.6270(3) 0.6835(2) 0.9551(2) 0.0863(7) Uani 1 1 d .
C2 C 0.3175(3) 1.2867(2) 0.5317(3) 0.0498(6) Uani 1 1 d .
H2 H 0.2539 1.3067 0.4511 0.060 Uiso 1 1 calc R
F3 F 0.6095(3) 0.96273(19) 0.8523(2) 0.1123(8) Uani 1 1 d .
C9 C -0.0388(3) 0.6357(3) 0.2178(3) 0.0523(6) Uani 1 1 d .
H9 H -0.1235 0.5733 0.1243 0.063 Uiso 1 1 calc R
C15 C 0.7002(3) 0.8880(3) 0.9181(3) 0.0552(6) Uani 1 1 d .
C5 C 0.5134(3) 1.3229(3) 0.7626(3) 0.0551(6) Uani 1 1 d .
H51 H 0.4898 1.3772 0.8598 0.066 Uiso 1 1 calc R
H52 H 0.6404 1.3285 0.7825 0.066 Uiso 1 1 calc R
F2 F 0.8524(3) 0.8891(2) 0.8876(3) 0.1124(7) Uani 1 1 d .
C14 C -0.1301(4) 0.3421(3) 0.1635(4) 0.0821(9) Uani 1 1 d .
H143 H -0.1451 0.2469 0.1630 0.123 Uiso 1 1 calc R
H142 H -0.0942 0.3313 0.0762 0.123 Uiso 1 1 calc R
H141 H -0.2400 0.3808 0.1572 0.123 Uiso 1 1 calc R
H1 H 0.468(4) 1.474(3) 0.672(3) 0.080(9) Uiso 1 1 d .

loop_
_atom_site_aniso_label
_atom_site_aniso_U_11
_atom_site_aniso_U_22
_atom_site_aniso_U_33
_atom_site_aniso_U_23
_atom_site_aniso_U_13
_atom_site_aniso_U_12
C6 0.0486(12) 0.0490(12) 0.0441(12) 0.0256(10) 0.0139(10) 0.0075(10)
C7 0.0413(11) 0.0464(11) 0.0405(11) 0.0214(9) 0.0115(9) 0.0059(9)
O17 0.0914(14) 0.0639(11) 0.0469(10) 0.0264(9) -0.0026(9) -0.0198(9)
C3 0.0489(12) 0.0453(11) 0.0421(12) 0.0232(10) 0.0183(10) 0.0086(9)
N1 0.0594(12) 0.0454(11) 0.0519(12) 0.0222(9) 0.0160(9) -0.0004(9)
O13 0.0841(13) 0.0452(9) 0.0776(13) 0.0288(9) 0.0130(10) -0.0058(9)
C12 0.0469(13) 0.0516(12) 0.0455(12) 0.0237(10) 0.0036(10) -0.0019(10)
F1 0.1573(18) 0.0544(9) 0.0564(10) 0.0174(8) 0.0151(10) -0.0119(10)
C4 0.0486(13) 0.0499(12) 0.0486(13) 0.0242(10) 0.0140(10) 0.0063(10)
C8 0.0479(13) 0.0535(13) 0.0420(12) 0.0237(10) 0.0085(10) 0.0082(10)
C16 0.0549(14) 0.0512(13) 0.0446(13) 0.0264(11) 0.0080(10) -0.0013(10)
C11 0.0590(14) 0.0542(13) 0.0559(14) 0.0328(12) 0.0060(11) 0.0038(11)
C10 0.0525(13) 0.0452(12) 0.0606(15) 0.0234(11) 0.0185(11) 0.0046(10)
O18 0.1242(19) 0.0681(11) 0.0563(11) 0.0375(10) -0.0005(11) -0.0231(11)
C2 0.0571(14) 0.0493(12) 0.0463(13) 0.0247(11) 0.0159(11) 0.0058(10)
F3 0.1398(18) 0.0727(11) 0.1141(15) 0.0628(11) -0.0092(12) 0.0130(11)
C9 0.0482(13) 0.0511(13) 0.0459(13) 0.0158(10) 0.0073(10) 0.0004(10)
C15 0.0621(15) 0.0507(13) 0.0503(14) 0.0281(11) 0.0053(11) -0.0012(11)
C5 0.0594(14) 0.0523(13) 0.0491(13) 0.0220(11) 0.0115(11) 0.0028(11)
F2 0.0816(13) 0.1044(14) 0.1429(18) 0.0466(13) 0.0389(12) -0.0249(10)
C14 0.086(2) 0.0473(14) 0.092(2) 0.0184(15) 0.0188(17) -0.0080(14)

loop_
_atom_type_symbol
_atom_type_description
_atom_type_scat_dispersion_real
_atom_type_scat_dispersion_imag
_atom_type_scat_source
C C 0.0033 0.0016 'International Tables Vol C Tables 4.2.6.8 and 6.1.1.4'
H H 0.0000 0.0000 'International Tables Vol C Tables 4.2.6.8 and 6.1.1.4'
N N 0.0061 0.0033 'International Tables Vol C Tables 4.2.6.8 and 6.1.1.4'
F F 0.0171 0.0103 'International Tables Vol C Tables 4.2.6.8 and 6.1.1.4'
O O 0.0106 0.0060 'International Tables Vol C Tables 4.2.6.8 and 6.1.1.4'

loop_
_geom_angle_atom_site_label_1
_geom_angle_atom_site_label_2
_geom_angle_atom_site_label_3
_geom_angle
C3 C6 C7 130.7(2)
C3 C6 H6 114.7
C7 C6 H6 114.7
C8 C7 C12 116.7(2)
C8 C7 C6 117.97(19)
C12 C7 C6 125.3(2)
C6 C3 C2 121.6(2)
C6 C3 C4 132.5(2)
C2 C3 C4 105.96(19)
C2 N1 C5 112.9(2)
C2 N1 H1 125.7(19)
C5 N1 H1 121.4(19)
C10 O13 C14 117.6(2)
C11 C12 C7 121.5(2)
C11 C12 H12 119.2
C7 C12 H12 119.2
C3 C4 C5 104.57(18)
C3 C4 H42 110.8
C5 C4 H42 110.8
C3 C4 H41 110.8
C5 C4 H41 110.8
H42 C4 H41 108.9
C9 C8 C7 122.8(2)
C9 C8 H8 118.6
C7 C8 H8 118.6
O18 C16 O17 129.6(2)
O18 C16 C15 116.6(2)
O17 C16 C15 113.86(19)
C12 C11 C10 120.3(2)
C12 C11 H11 119.9
C10 C11 H11 119.9
O13 C10 C9 124.6(2)
O13 C10 C11 115.9(2)
C9 C10 C11 119.6(2)
N1 C2 C3 112.6(2)
N1 C2 H2 123.7
C3 C2 H2 123.7
C8 C9 C10 119.1(2)
C8 C9 H9 120.4
C10 C9 H9 120.4
F3 C15 F1 107.6(2)
F3 C15 F2 103.9(2)
F1 C15 F2 105.1(2)
F3 C15 C16 114.7(2)
F1 C15 C16 114.46(19)
F2 C15 C16 110.1(2)
N1 C5 C4 103.93(19)
N1 C5 H51 111.0
C4 C5 H51 111.0
N1 C5 H52 111.0
C4 C5 H52 111.0
H51 C5 H52 109.0
O13 C14 H143 109.5
O13 C14 H142 109.5
H143 C14 H142 109.5
O13 C14 H141 109.5
H143 C14 H141 109.5
H142 C14 H141 109.5

loop_
_geom_bond_atom_site_label_1
_geom_bond_atom_site_label_2
_geom_bond_distance
C6 C3 1.344(3)
C6 C7 1.447(3)
C6 H6 0.9300
C7 C8 1.391(3)
C7 C12 1.400(3)
O17 C16 1.241(3)
C3 C2 1.433(3)
C3 C4 1.502(3)
N1 C2 1.271(3)
N1 C5 1.463(3)
N1 H1 0.88(3)
O13 C10 1.359(3)
O13 C14 1.424(3)
C12 C11 1.367(3)
C12 H12 0.9300
F1 C15 1.321(3)
C4 C5 1.520(3)
C4 H42 0.9700
C4 H41 0.9700
C8 C9 1.374(3)
C8 H8 0.9300
C16 O18 1.213(3)
C16 C15 1.520(3)
C11 C10 1.393(3)
C11 H11 0.9300
C10 C9 1.386(3)
C2 H2 0.9300
F3 C15 1.302(3)
C9 H9 0.9300
C15 F2 1.331(3)
C5 H51 0.9700
C5 H52 0.9700
C14 H143 0.9600
C14 H142 0.9600
C14 H141 0.9600
